data_7040390
loop_
_publ_author_name
'Xiao, Bin'
'Kegler, Philip'
'Bosbach, Dirk'
'Alekseev, Evgeny V.'

_publ_section_title
;
 Investigation of reactivity and structure formation in a K-Te-U
 oxo-system under high-temperature/high-pressure conditions.
;
_journal_issue 38
_journal_name_full 'Dalton transactions (Cambridge, England : 2003)'
_journal_page_first 15225
_journal_page_last 15235
_journal_paper_doi 10.1039/c6dt01350c
_journal_volume 45
_journal_year 2016
_chemical_formula_sum 'K2 O7 Te U'
_chemical_formula_weight 555.83
_chemical_name_systematic
;
 ?
;
_space_group_IT_number 14
_symmetry_cell_setting monoclinic
_symmetry_space_group_name_Hall '-P 2yn'
_symmetry_space_group_name_H-M 'P 1 21/n 1'
_atom_sites_solution_primary direct
_atom_sites_solution_secondary difmap
_audit_creation_method SHELXL-97
_cell_angle_alpha 90.00
_cell_angle_beta 95.591(7)
_cell_angle_gamma 90.00
_cell_formula_units_Z 4
_cell_length_a 7.9021(6)
_cell_length_b 10.1355(9)
_cell_length_c 8.5671(7)
_cell_measurement_reflns_used 947
_cell_measurement_temperature 293(2)
_cell_measurement_theta_max 66.2066
_cell_measurement_theta_min 4.3586
_cell_volume 682.89(10)
_computing_cell_refinement
;
'Fri Aug 22 10:49:37 2014'
;
_computing_data_collection
;
'Fri Aug 22 10:49:37 2014'
;
_computing_data_reduction
;
'Fri Aug 22 10:49:37 2014'
;
_computing_structure_refinement 'SHELXL-97 (Sheldrick, 1997)'
_computing_structure_solution 'SHELXS-97 (Sheldrick, 1990)'
_diffrn_ambient_temperature 293(2)
_diffrn_detector_area_resol_mean 15.9834
_diffrn_measured_fraction_theta_full 0.978
_diffrn_measured_fraction_theta_max 0.978
_diffrn_measurement_device_type 'SuperNova, Dual, Cu at zero, Eos'
_diffrn_measurement_method '\w scans'
_diffrn_radiation_monochromator graphite
_diffrn_radiation_source 'fine-focus sealed tube'
_diffrn_radiation_type CuK\a
_diffrn_radiation_wavelength 1.54184
_diffrn_reflns_av_R_equivalents 0.0350
_diffrn_reflns_av_sigmaI/netI 0.0492
_diffrn_reflns_limit_h_max 9
_diffrn_reflns_limit_h_min -6
_diffrn_reflns_limit_k_max 11
_diffrn_reflns_limit_k_min -6
_diffrn_reflns_limit_l_max 10
_diffrn_reflns_limit_l_min -10
_diffrn_reflns_number 2037
_diffrn_reflns_theta_full 66.31
_diffrn_reflns_theta_max 66.31
_diffrn_reflns_theta_min 6.79
_exptl_absorpt_coefficient_mu 110.957
_exptl_absorpt_correction_T_max 1.00000
_exptl_absorpt_correction_T_min 0.47317
_exptl_absorpt_correction_type multi-scan
_exptl_absorpt_process_details
;
'Fri Aug 22 10:49:37 2014'
;
_exptl_crystal_colour
;
'Fri Aug 22 10:49:37 2014'
;
_exptl_crystal_density_diffrn 5.406
_exptl_crystal_density_method 'not measured'
_exptl_crystal_description
;
'Fri Aug 22 10:49:37 2014'
;
_exptl_crystal_F_000 952
_exptl_crystal_size_max 0.09
_exptl_crystal_size_mid 0.09
_exptl_crystal_size_min 0.07
_refine_diff_density_max 2.386
_refine_diff_density_min -2.847
_refine_diff_density_rms 0.514
_refine_ls_extinction_method none
_refine_ls_goodness_of_fit_ref 1.089
_refine_ls_matrix_type full
_refine_ls_number_parameters 100
_refine_ls_number_reflns 1175
_refine_ls_number_restraints 42
_refine_ls_restrained_S_all 1.070
_refine_ls_R_factor_all 0.0390
_refine_ls_R_factor_gt 0.0344
_refine_ls_shift/su_max 0.000
_refine_ls_shift/su_mean 0.000
_refine_ls_structure_factor_coef Fsqd
_refine_ls_weighting_details 'calc w=1/[\s^2^(Fo^2^)+(0.0407P)^2^+0.0000P] where P=(Fo^2^+2Fc^2^)/3'
_refine_ls_weighting_scheme calc
_refine_ls_wR_factor_gt 0.0796
_refine_ls_wR_factor_ref 0.0832
_reflns_number_gt 1062
_reflns_number_total 1175
_reflns_threshold_expression >2sigma(I)
_cod_data_source_file c6dt01350c1.cif
_cod_data_source_block K2UTeO7
_cod_depositor_comments
;Adding full bibliography for 7040388--7040391.cif.

 Adding full bibliography for 7040388--7040391.cif.
;
_cod_original_sg_symbol_H-M 'P 21/n'
_cod_database_code 7040390

loop_
_symmetry_equiv_pos_as_xyz
'x, y, z'
'-x+1/2, y+1/2, -z+1/2'
'-x, -y, -z'
'x-1/2, -y-1/2, z-1/2'

loop_
_atom_site_label
_atom_site_type_symbol
_atom_site_fract_x
_atom_site_fract_y
_atom_site_fract_z
_atom_site_U_iso_or_equiv
_atom_site_adp_type
_atom_site_occupancy
_atom_site_symmetry_multiplicity
_atom_site_calc_flag
_atom_site_refinement_flags
U1 U 0.76456(5) 0.77469(4) -0.00640(4) 0.00260(17) Uani 1 1 d .
Te1 Te 0.49505(8) 0.51460(7) 0.17777(8) 0.0013(2) Uani 1 1 d .
O1 O 0.5698(11) 0.8722(9) -0.0295(11) 0.0099(18) Uani 1 1 d U
O2 O 0.6616(11) 0.6513(9) 0.1784(11) 0.0107(18) Uani 1 1 d U
O3 O 0.6312(10) 0.4363(9) 0.3453(10) 0.0075(17) Uani 1 1 d U
O4 O 0.6174(11) 0.4157(9) 0.0241(10) 0.0091(18) Uani 1 1 d U
O5 O 0.3289(10) 0.3801(9) 0.1781(10) 0.0080(17) Uani 1 1 d U
O6 O 0.9631(11) 0.6813(10) 0.0234(10) 0.0090(17) Uani 1 1 d U
O7 O 0.3580(12) 0.6226(10) 0.2897(11) 0.015(2) Uani 1 1 d U
K1 K 0.4598(4) 0.0247(3) 0.7158(3) 0.0173(6) Uani 1 1 d .
K2 K 0.2600(3) 0.3270(3) 0.4849(3) 0.0125(6) Uani 1 1 d .

loop_
_atom_site_aniso_label
_atom_site_aniso_U_11
_atom_site_aniso_U_22
_atom_site_aniso_U_33
_atom_site_aniso_U_23
_atom_site_aniso_U_13
_atom_site_aniso_U_12
U1 0.0024(2) 0.0024(3) 0.0029(2) 0.00010(14) 0.00012(14) -0.00106(13)
Te1 0.0018(4) 0.0014(4) 0.0007(4) -0.0004(3) -0.0005(3) 0.0000(2)
O1 0.010(2) 0.010(2) 0.010(2) -0.0001(10) 0.0011(10) 0.0002(10)
O2 0.011(2) 0.011(2) 0.010(2) 0.0007(10) 0.0011(10) -0.0008(10)
O3 0.0076(19) 0.0075(19) 0.0073(19) 0.0000(10) 0.0004(10) 0.0000(10)
O4 0.0091(19) 0.009(2) 0.009(2) -0.0005(10) 0.0010(10) 0.0006(10)
O5 0.0083(19) 0.0078(19) 0.0078(19) -0.0001(10) 0.0004(10) -0.0007(10)
O6 0.0089(19) 0.0090(19) 0.0091(19) -0.0006(10) 0.0010(10) 0.0001(10)
O7 0.015(2) 0.015(2) 0.014(2) 0.0000(10) 0.0019(10) 0.0004(10)
K1 0.0244(15) 0.0190(15) 0.0089(13) -0.0021(12) 0.0031(11) -0.0061(12)
K2 0.0101(12) 0.0120(15) 0.0156(14) 0.0017(11) 0.0027(10) 0.0024(10)

loop_
_atom_type_symbol
_atom_type_description
_atom_type_scat_dispersion_real
_atom_type_scat_dispersion_imag
_atom_type_scat_source
K K 0.3868 1.0657 'International Tables Vol C Tables 4.2.6.8 and 6.1.1.4'
O O 0.0492 0.0322 'International Tables Vol C Tables 4.2.6.8 and 6.1.1.4'
Te Te -0.1759 6.3531 'International Tables Vol C Tables 4.2.6.8 and 6.1.1.4'
U U -4.3638 13.4090 'International Tables Vol C Tables 4.2.6.8 and 6.1.1.4'

loop_
_geom_angle_atom_site_label_1
_geom_angle_atom_site_label_2
_geom_angle_atom_site_label_3
_geom_angle
_geom_angle_site_symmetry_1
_geom_angle_site_symmetry_3
O1 U1 O6 177.7(4) . .
O1 U1 O7 90.1(4) . 4_675
O6 U1 O7 90.3(4) . 4_675
O1 U1 O5 95.1(4) . 3_665
O6 U1 O5 87.3(4) . 3_665
O7 U1 O5 85.7(3) 4_675 3_665
O1 U1 O2 91.1(4) . .
O6 U1 O2 88.7(4) . .
O7 U1 O2 173.0(3) 4_675 .
O5 U1 O2 87.3(3) 3_665 .
O1 U1 O3 85.8(4) . 2_655
O6 U1 O3 91.9(4) . 2_655
O7 U1 O3 90.6(3) 4_675 2_655
O5 U1 O3 176.2(3) 3_665 2_655
O2 U1 O3 96.3(3) . 2_655
O1 U1 K2 138.9(3) . 2_655
O6 U1 K2 39.7(3) . 2_655
O7 U1 K2 64.4(2) 4_675 2_655
O5 U1 K2 113.3(2) 3_665 2_655
O2 U1 K2 118.2(2) . 2_655
O3 U1 K2 64.2(2) 2_655 2_655
O1 U1 K1 48.4(3) . 3_666
O6 U1 K1 129.5(3) . 3_666
O7 U1 K1 118.6(3) 4_675 3_666
O5 U1 K1 131.8(2) 3_665 3_666
O2 U1 K1 66.9(2) . 3_666
O3 U1 K1 51.1(2) 2_655 3_666
K2 U1 K1 114.80(6) 2_655 3_666
O1 U1 K1 141.2(3) . 4_665
O6 U1 K1 38.8(3) . 4_665
O7 U1 K1 127.9(3) 4_675 4_665
O5 U1 K1 82.0(2) 3_665 4_665
O2 U1 K1 50.2(2) . 4_665
O3 U1 K1 99.6(2) 2_655 4_665
K2 U1 K1 74.71(7) 2_655 4_665
K1 U1 K1 106.90(4) 3_666 4_665
O1 U1 K1 143.8(3) . 2_655
O6 U1 K1 38.4(3) . 2_655
O7 U1 K1 72.5(3) 4_675 2_655
O5 U1 K1 53.2(2) 3_665 2_655
O2 U1 K1 102.8(2) . 2_655
O3 U1 K1 124.7(2) 2_655 2_655
K2 U1 K1 61.03(6) 2_655 2_655
K1 U1 K1 166.35(8) 3_666 2_655
K1 U1 K1 59.75(8) 4_665 2_655
O1 U1 K2 56.6(3) . 4_675
O6 U1 K2 121.7(3) . 4_675
O7 U1 K2 61.3(3) 4_675 4_675
O5 U1 K2 133.7(2) 3_665 4_675
O2 U1 K2 124.7(2) . 4_675
O3 U1 K2 44.3(2) 2_655 4_675
K2 U1 K2 82.40(6) 2_655 4_675
K1 U1 K2 58.08(6) 3_666 4_675
K1 U1 K2 143.56(6) 4_665 4_675
K1 U1 K2 130.31(6) 2_655 4_675
O1 U1 K1 32.8(3) . 1_564
O6 U1 K1 148.1(3) . 1_564
O7 U1 K1 58.3(2) 4_675 1_564
O5 U1 K1 85.0(2) 3_665 1_564
O2 U1 K1 121.6(2) . 1_564
O3 U1 K1 93.8(2) 2_655 1_564
K2 U1 K1 117.83(7) 2_655 1_564
K1 U1 K1 76.31(7) 3_666 1_564
K1 U1 K1 164.96(7) 4_665 1_564
K1 U1 K1 117.31(3) 2_655 1_564
K2 U1 K1 50.73(6) 4_675 1_564
O7 Te1 O3 99.9(4) . .
O7 Te1 O5 89.1(4) . .
O3 Te1 O5 92.3(4) . .
O7 Te1 O2 90.4(4) . .
O3 Te1 O2 87.8(4) . .
O5 Te1 O2 179.5(4) . .
O7 Te1 O4 169.3(4) . .
O3 Te1 O4 90.8(4) . .
O5 Te1 O4 91.1(4) . .
O2 Te1 O4 89.3(4) . .
O7 Te1 O4 90.4(4) . 3_665
O3 Te1 O4 169.4(4) . 3_665
O5 Te1 O4 90.3(4) . 3_665
O2 Te1 O4 89.7(4) . 3_665
O4 Te1 O4 78.9(4) . 3_665
O7 Te1 Te1 129.6(3) . 3_665
O3 Te1 Te1 130.4(3) . 3_665
O5 Te1 Te1 91.0(3) . 3_665
O2 Te1 Te1 89.4(3) . 3_665
O4 Te1 Te1 39.6(3) . 3_665
O4 Te1 Te1 39.3(3) 3_665 3_665
O7 Te1 K1 129.9(3) . 4_665
O3 Te1 K1 52.8(3) . 4_665
O5 Te1 K1 127.5(3) . 4_665
O2 Te1 K1 52.9(3) . 4_665
O4 Te1 K1 57.0(3) . 4_665
O4 Te1 K1 118.1(3) 3_665 4_665
Te1 Te1 K1 87.46(5) 3_665 4_665
O7 Te1 K2 68.2(3) . 3_666
O3 Te1 K2 50.8(3) . 3_666
O5 Te1 K2 128.6(3) . 3_666
O2 Te1 K2 51.1(3) . 3_666
O4 Te1 K2 119.3(3) . 3_666
O4 Te1 K2 132.9(3) 3_665 3_666
Te1 Te1 K2 139.28(6) 3_665 3_666
K1 Te1 K2 62.22(6) 4_665 3_666
O7 Te1 K2 66.3(3) . .
O3 Te1 K2 63.3(3) . .
O5 Te1 K2 42.7(3) . .
O2 Te1 K2 137.0(3) . .
O4 Te1 K2 120.1(3) . .
O4 Te1 K2 124.2(3) 3_665 .
Te1 Te1 K2 133.52(5) 3_665 .
K1 Te1 K2 115.37(6) 4_665 .
K2 Te1 K2 86.05(7) 3_666 .
O7 Te1 K2 53.7(3) . 2
O3 Te1 K2 147.6(3) . 2
O5 Te1 K2 104.4(3) . 2
O2 Te1 K2 75.3(3) . 2
O4 Te1 K2 116.0(3) . 2
O4 Te1 K2 40.4(3) 3_665 2
Te1 Te1 K2 77.74(5) 3_665 2
K1 Te1 K2 126.24(7) 4_665 2
K2 Te1 K2 97.99(3) 3_666 2
K2 Te1 K2 111.93(4) . 2
U1 O1 K2 134.9(5) . 2
U1 O1 K1 126.1(4) . 1_564
K2 O1 K1 88.4(3) 2 1_564
U1 O1 K1 103.7(4) . 3_666
K2 O1 K1 76.5(2) 2 3_666
K1 O1 K1 118.9(3) 1_564 3_666
U1 O1 K2 96.7(3) . 4_675
K2 O1 K2 125.1(3) 2 4_675
K1 O1 K2 68.2(2) 1_564 4_675
K1 O1 K2 73.7(2) 3_666 4_675
Te1 O2 U1 134.6(5) . .
Te1 O2 K2 98.0(3) . 3_666
U1 O2 K2 127.3(4) . 3_666
Te1 O2 K1 96.0(4) . 4_665
U1 O2 K1 94.2(3) . 4_665
K2 O2 K1 81.2(2) 3_666 4_665
Te1 O3 U1 157.5(5) . 2_645
Te1 O3 K2 98.8(4) . 3_666
U1 O3 K2 102.9(3) 2_645 3_666
Te1 O3 K1 96.6(3) . 4_665
U1 O3 K1 92.6(3) 2_645 4_665
K2 O3 K1 81.3(2) 3_666 4_665
Te1 O4 Te1 101.1(4) . 3_665
Te1 O4 K2 140.3(4) . 4_665
Te1 O4 K2 111.4(4) 3_665 4_665
Te1 O4 K1 90.4(3) . 4_665
Te1 O4 K1 133.3(4) 3_665 4_665
K2 O4 K1 83.7(2) 4_665 4_665
Te1 O5 U1 133.8(4) . 3_665
Te1 O5 K2 109.9(4) . .
U1 O5 K2 113.8(4) 3_665 .
Te1 O5 K1 115.7(4) . 4_565
U1 O5 K1 91.9(3) 3_665 4_565
K2 O5 K1 72.0(2) . 4_565
U1 O6 K2 114.0(4) . 2_655
U1 O6 K1 115.6(4) . 4_665
K2 O6 K1 120.8(3) 2_655 4_665
U1 O6 K1 116.8(4) . 2_655
K2 O6 K1 93.4(3) 2_655 2_655
K1 O6 K1 91.5(3) 4_665 2_655
Te1 O7 U1 158.7(5) . 4_576
Te1 O7 K2 98.2(4) . 2
U1 O7 K2 100.3(3) 4_576 2
O6 K1 O6 88.5(3) 4_566 2_645
O6 K1 O1 91.7(3) 4_566 1_546
O6 K1 O1 148.7(3) 2_645 1_546
O6 K1 O1 149.2(3) 4_566 3_666
O6 K1 O1 122.1(3) 2_645 3_666
O1 K1 O1 61.1(3) 1_546 3_666
O6 K1 O2 60.9(3) 4_566 4_566
O6 K1 O2 120.6(3) 2_645 4_566
O1 K1 O2 86.2(3) 1_546 4_566
O1 K1 O2 100.5(3) 3_666 4_566
O6 K1 O3 113.6(3) 4_566 4_566
O6 K1 O3 118.5(3) 2_645 4_566
O1 K1 O3 89.9(3) 1_546 4_566
O1 K1 O3 56.8(3) 3_666 4_566
O2 K1 O3 53.0(3) 4_566 4_566
O6 K1 O4 83.4(3) 4_566 4_566
O6 K1 O4 74.5(3) 2_645 4_566
O1 K1 O4 136.6(3) 1_546 4_566
O1 K1 O4 106.0(3) 3_666 4_566
O2 K1 O4 53.9(2) 4_566 4_566
O3 K1 O4 54.2(2) 4_566 4_566
O6 K1 O5 96.5(3) 4_566 4_666
O6 K1 O5 57.2(3) 2_645 4_666
O1 K1 O5 91.7(3) 1_546 4_666
O1 K1 O5 98.3(3) 3_666 4_666
O2 K1 O5 157.2(3) 4_566 4_666
O3 K1 O5 149.8(3) 4_566 4_666
O4 K1 O5 131.7(3) 4_566 4_666
O6 K1 K2 134.5(2) 4_566 4_666
O6 K1 K2 93.4(2) 2_645 4_666
O1 K1 K2 64.8(2) 1_546 4_666
O1 K1 K2 49.12(18) 3_666 4_666
O2 K1 K2 144.9(2) 4_566 4_666
O3 K1 K2 105.1(2) 4_566 4_666
O4 K1 K2 140.6(2) 4_566 4_666
O5 K1 K2 49.58(17) 4_666 4_666
O6 K1 Te1 86.0(2) 4_566 4_566
O6 K1 Te1 107.0(2) 2_645 4_566
O1 K1 Te1 104.2(2) 1_546 4_566
O1 K1 Te1 87.20(19) 3_666 4_566
O2 K1 Te1 31.12(18) 4_566 4_566
O3 K1 Te1 30.58(17) 4_566 4_566
O4 K1 Te1 32.58(17) 4_566 4_566
O5 K1 Te1 163.8(2) 4_666 4_566
K2 K1 Te1 135.65(11) 4_666 4_566
O6 K1 U1 149.5(2) 4_566 3_666
O6 K1 U1 109.7(2) 2_645 3_666
O1 K1 U1 84.9(2) 1_546 3_666
O1 K1 U1 27.90(18) 3_666 3_666
O2 K1 U1 88.61(19) 4_566 3_666
O3 K1 U1 36.34(18) 4_566 3_666
O4 K1 U1 78.59(18) 4_566 3_666
O5 K1 U1 113.86(19) 4_666 3_666
K2 K1 U1 70.45(7) 4_666 3_666
Te1 K1 U1 65.71(5) 4_566 3_666
O6 K1 K2 92.1(2) 4_566 2_546
O6 K1 K2 165.9(2) 2_645 2_546
O1 K1 K2 45.40(19) 1_546 2_546
O1 K1 K2 59.0(2) 3_666 2_546
O2 K1 K2 48.84(19) 4_566 2_546
O3 K1 K2 48.72(19) 4_566 2_546
O4 K1 K2 91.58(18) 4_566 2_546
O5 K1 K2 136.53(19) 4_666 2_546
K2 K1 K2 96.16(9) 4_666 2_546
Te1 K1 K2 59.00(6) 4_566 2_546
U1 K1 K2 64.27(7) 3_666 2_546
O6 K2 O1 155.1(3) 2_645 2_545
O6 K2 O4 81.6(3) 2_645 4_566
O1 K2 O4 73.9(3) 2_545 4_566
O6 K2 O5 81.1(3) 2_645 .
O1 K2 O5 112.3(3) 2_545 .
O4 K2 O5 114.2(3) 4_566 .
O6 K2 O3 105.7(3) 2_645 3_666
O1 K2 O3 91.8(3) 2_545 3_666
O4 K2 O3 142.1(3) 4_566 3_666
O5 K2 O3 103.8(3) . 3_666
O6 K2 O2 88.4(3) 2_645 3_666
O1 K2 O2 87.8(3) 2_545 3_666
O4 K2 O2 89.8(3) 4_566 3_666
O5 K2 O2 151.7(3) . 3_666
O3 K2 O2 54.0(3) 3_666 3_666
O6 K2 O7 78.6(3) 2_645 2_545
O1 K2 O7 89.9(3) 2_545 2_545
O4 K2 O7 54.2(3) 4_566 2_545
O5 K2 O7 60.2(3) . 2_545
O3 K2 O7 163.0(3) 3_666 2_545
O2 K2 O7 143.0(3) 3_666 2_545
O6 K2 O1 149.8(3) 2_645 4_576
O1 K2 O1 54.9(3) 2_545 4_576
O4 K2 O1 128.6(3) 4_566 4_576
O5 K2 O1 85.3(2) . 4_576
O3 K2 O1 51.9(2) 3_666 4_576
O2 K2 O1 91.1(3) 3_666 4_576
O7 K2 O1 117.2(2) 2_545 4_576
O6 K2 K1 137.3(2) 2_645 4_565
O1 K2 K1 54.4(2) 2_545 4_565
O4 K2 K1 101.9(2) 4_566 4_565
O5 K2 K1 58.37(19) . 4_565
O3 K2 K1 97.2(2) 3_666 4_565
O2 K2 K1 133.8(2) 3_666 4_565
O7 K2 K1 70.27(19) 2_545 4_565
O1 K2 K1 47.01(17) 4_576 4_565
O6 K2 Te1 83.8(2) 2_645 3_666
O1 K2 Te1 104.8(2) 2_545 3_666
O4 K2 Te1 119.1(2) 4_566 3_666
O5 K2 Te1 121.3(2) . 3_666
O3 K2 Te1 30.32(18) 3_666 3_666
O2 K2 Te1 30.89(18) 3_666 3_666
O7 K2 Te1 161.85(19) 2_545 3_666
O1 K2 Te1 80.46(16) 4_576 3_666
K1 K2 Te1 127.05(11) 4_565 3_666
O6 K2 U1 26.2(2) 2_645 2_645
O1 K2 U1 169.0(2) 2_545 2_645
O4 K2 U1 106.7(2) 4_566 2_645
O5 K2 U1 77.79(18) . 2_645
O3 K2 U1 81.17(18) 3_666 2_645
O2 K2 U1 81.21(19) 3_666 2_645
O7 K2 U1 99.31(18) 2_545 2_645
O1 K2 U1 124.18(17) 4_576 2_645
K1 K2 U1 134.58(10) 4_565 2_645
Te1 K2 U1 65.13(4) 3_666 2_645
O6 K2 K1 138.2(2) 2_645 2_556
O1 K2 K1 46.2(2) 2_545 2_556
O4 K2 K1 99.8(2) 4_566 2_556
O5 K2 K1 132.6(2) . 2_556
O3 K2 K1 50.00(18) 3_666 2_556
O2 K2 K1 49.97(19) 3_666 2_556
O7 K2 K1 135.72(19) 2_545 2_556
O1 K2 K1 47.33(16) 4_576 2_556
K1 K2 K1 83.84(9) 4_565 2_556
Te1 K2 K1 58.77(6) 3_666 2_556
U1 K2 K1 123.91(9) 2_645 2_556

loop_
_geom_bond_atom_site_label_1
_geom_bond_atom_site_label_2
_geom_bond_distance
_geom_bond_site_symmetry_2
U1 O1 1.824(9) .
U1 O6 1.829(9) .
U1 O7 2.221(10) 4_675
U1 O5 2.227(9) 3_665
U1 O2 2.233(9) .
U1 O3 2.246(9) 2_655
U1 K2 3.781(3) 2_655
U1 K1 3.787(3) 3_666
U1 K1 3.826(3) 4_665
U1 K1 3.892(3) 2_655
U1 K2 4.038(3) 4_675
U1 K1 4.095(3) 1_564
Te1 O7 1.869(10) .
Te1 O3 1.883(9) .
Te1 O5 1.893(9) .
Te1 O2 1.911(9) .
Te1 O4 1.980(9) .
Te1 O4 1.995(9) 3_665
Te1 Te1 3.0689(14) 3_665
Te1 K1 3.677(3) 4_665
Te1 K2 3.686(3) 3_666
Te1 K2 3.866(3) .
Te1 K2 3.935(3) 2
O1 K2 2.710(9) 2
O1 K1 2.745(10) 1_564
O1 K1 2.914(10) 3_666
O1 K2 3.396(10) 4_675
O2 K2 2.898(10) 3_666
O2 K1 2.948(10) 4_665
O3 U1 2.246(9) 2_645
O3 K2 2.892(10) 3_666
O3 K1 2.949(9) 4_665
O4 Te1 1.995(9) 3_665
O4 K2 2.740(10) 4_665
O4 K1 3.085(9) 4_665
O5 U1 2.227(9) 3_665
O5 K2 2.788(9) .
O5 K1 3.119(9) 4_565
O6 K2 2.647(9) 2_655
O6 K1 2.661(10) 4_665
O6 K1 2.708(10) 2_655
O7 U1 2.221(10) 4_576
O7 K2 3.205(10) 2
K1 O6 2.661(10) 4_566
K1 O6 2.708(10) 2_645
K1 O1 2.745(10) 1_546
K1 O1 2.914(10) 3_666
K1 O2 2.948(10) 4_566
K1 O3 2.949(9) 4_566
K1 O4 3.085(9) 4_566
K1 O5 3.119(9) 4_666
K1 K2 3.484(4) 4_666
K1 Te1 3.677(3) 4_566
K1 U1 3.786(3) 3_666
K1 K2 3.804(4) 2_546
K2 O6 2.647(9) 2_645
K2 O1 2.710(9) 2_545
K2 O4 2.740(10) 4_566
K2 O3 2.893(10) 3_666
K2 O2 2.898(10) 3_666
K2 O7 3.205(10) 2_545
K2 O1 3.396(10) 4_576
K2 K1 3.484(4) 4_565
K2 Te1 3.686(3) 3_666
K2 U1 3.781(3) 2_645
K2 K1 3.804(4) 2_556

loop_
_geom_torsion_atom_site_label_1
_geom_torsion_atom_site_label_2
_geom_torsion_atom_site_label_3
_geom_torsion_atom_site_label_4
_geom_torsion
_geom_torsion_site_symmetry_1
_geom_torsion_site_symmetry_4
O6 U1 O1 K2 -112(10) . 2
O7 U1 O1 K2 145.9(6) 4_675 2
O5 U1 O1 K2 60.2(6) 3_665 2
O2 U1 O1 K2 -27.2(6) . 2
O3 U1 O1 K2 -123.4(6) 2_655 2
K2 U1 O1 K2 -165.0(3) 2_655 2
K1 U1 O1 K2 -84.5(6) 3_666 2
K1 U1 O1 K2 -23.4(9) 4_665 2
K1 U1 O1 K2 86.4(7) 2_655 2
K2 U1 O1 K2 -159.3(7) 4_675 2
K1 U1 O1 K2 132.9(9) 1_564 2
O6 U1 O1 K1 115(10) . 1_564
O7 U1 O1 K1 13.0(5) 4_675 1_564
O5 U1 O1 K1 -72.7(5) 3_665 1_564
O2 U1 O1 K1 -160.1(5) . 1_564
O3 U1 O1 K1 103.7(5) 2_655 1_564
K2 U1 O1 K1 62.1(7) 2_655 1_564
K1 U1 O1 K1 142.7(7) 3_666 1_564
K1 U1 O1 K1 -156.3(2) 4_665 1_564
K1 U1 O1 K1 -46.5(8) 2_655 1_564
K2 U1 O1 K1 67.8(4) 4_675 1_564
O6 U1 O1 K1 -28(10) . 3_666
O7 U1 O1 K1 -129.6(4) 4_675 3_666
O5 U1 O1 K1 144.7(3) 3_665 3_666
O2 U1 O1 K1 57.3(4) . 3_666
O3 U1 O1 K1 -39.0(3) 2_655 3_666
K2 U1 O1 K1 -80.5(5) 2_655 3_666
K1 U1 O1 K1 61.1(5) 4_665 3_666
K1 U1 O1 K1 170.86(17) 2_655 3_666
K2 U1 O1 K1 -74.8(3) 4_675 3_666
K1 U1 O1 K1 -142.7(7) 1_564 3_666
O6 U1 O1 K2 47(10) . 4_675
O7 U1 O1 K2 -54.8(3) 4_675 4_675
O5 U1 O1 K2 -140.5(3) 3_665 4_675
O2 U1 O1 K2 132.1(3) . 4_675
O3 U1 O1 K2 35.8(3) 2_655 4_675
K2 U1 O1 K2 -5.7(5) 2_655 4_675
K1 U1 O1 K2 74.8(3) 3_666 4_675
K1 U1 O1 K2 135.9(3) 4_665 4_675
K1 U1 O1 K2 -114.3(4) 2_655 4_675
K1 U1 O1 K2 -67.8(4) 1_564 4_675
O7 Te1 O2 U1 -115.0(7) . .
O3 Te1 O2 U1 145.1(7) . .
O5 Te1 O2 U1 -116(45) . .
O4 Te1 O2 U1 54.3(7) . .
O4 Te1 O2 U1 -24.6(7) 3_665 .
Te1 Te1 O2 U1 14.7(6) 3_665 .
K1 Te1 O2 U1 102.0(7) 4_665 .
K2 Te1 O2 U1 -176.1(8) 3_666 .
K2 Te1 O2 U1 -169.4(3) . .
K2 Te1 O2 U1 -62.8(6) 2 .
O7 Te1 O2 K2 61.2(4) . 3_666
O3 Te1 O2 K2 -38.7(3) . 3_666
O5 Te1 O2 K2 60(46) . 3_666
O4 Te1 O2 K2 -129.6(3) . 3_666
O4 Te1 O2 K2 151.5(3) 3_665 3_666
Te1 Te1 O2 K2 -169.2(2) 3_665 3_666
K1 Te1 O2 K2 -81.9(3) 4_665 3_666
K2 Te1 O2 K2 6.7(5) . 3_666
K2 Te1 O2 K2 113.3(3) 2 3_666
O7 Te1 O2 K1 143.1(4) . 4_665
O3 Te1 O2 K1 43.2(3) . 4_665
O5 Te1 O2 K1 142(45) . 4_665
O4 Te1 O2 K1 -47.7(3) . 4_665
O4 Te1 O2 K1 -126.6(3) 3_665 4_665
Te1 Te1 O2 K1 -87.3(2) 3_665 4_665
K2 Te1 O2 K1 81.9(3) 3_666 4_665
K2 Te1 O2 K1 88.7(4) . 4_665
K2 Te1 O2 K1 -164.8(3) 2 4_665
O1 U1 O2 Te1 74.2(7) . .
O6 U1 O2 Te1 -108.2(7) . .
O7 U1 O2 Te1 -26(3) 4_675 .
O5 U1 O2 Te1 -20.8(7) 3_665 .
O3 U1 O2 Te1 160.1(6) 2_655 .
K2 U1 O2 Te1 -135.9(5) 2_655 .
K1 U1 O2 Te1 117.3(7) 3_666 .
K1 U1 O2 Te1 -102.7(7) 4_665 .
K1 U1 O2 Te1 -72.1(6) 2_655 .
K2 U1 O2 Te1 123.2(6) 4_675 .
K1 U1 O2 Te1 61.7(7) 1_564 .
O1 U1 O2 K2 -101.0(5) . 3_666
O6 U1 O2 K2 76.7(5) . 3_666
O7 U1 O2 K2 159(2) 4_675 3_666
O5 U1 O2 K2 164.0(5) 3_665 3_666
O3 U1 O2 K2 -15.1(5) 2_655 3_666
K2 U1 O2 K2 48.9(5) 2_655 3_666
K1 U1 O2 K2 -57.9(4) 3_666 3_666
K1 U1 O2 K2 82.1(4) 4_665 3_666
K1 U1 O2 K2 112.7(4) 2_655 3_666
K2 U1 O2 K2 -52.0(5) 4_675 3_666
K1 U1 O2 K2 -113.5(4) 1_564 3_666
O1 U1 O2 K1 176.9(4) . 4_665
O6 U1 O2 K1 -5.5(3) . 4_665
O7 U1 O2 K1 77(3) 4_675 4_665
O5 U1 O2 K1 81.9(3) 3_665 4_665
O3 U1 O2 K1 -97.2(3) 2_655 4_665
K2 U1 O2 K1 -33.2(3) 2_655 4_665
K1 U1 O2 K1 -140.0(3) 3_666 4_665
K1 U1 O2 K1 30.6(3) 2_655 4_665
K2 U1 O2 K1 -134.15(16) 4_675 4_665
K1 U1 O2 K1 164.37(10) 1_564 4_665
O7 Te1 O3 U1 113.3(12) . 2_645
O5 Te1 O3 U1 23.8(12) . 2_645
O2 Te1 O3 U1 -156.7(12) . 2_645
O4 Te1 O3 U1 -67.4(12) . 2_645
O4 Te1 O3 U1 -81(2) 3_665 2_645
Te1 Te1 O3 U1 -69.4(13) 3_665 2_645
K1 Te1 O3 U1 -113.5(13) 4_665 2_645
K2 Te1 O3 U1 164.4(14) 3_666 2_645
K2 Te1 O3 U1 56.3(11) . 2_645
K2 Te1 O3 U1 145.6(9) 2 2_645
O7 Te1 O3 K2 -51.1(4) . 3_666
O5 Te1 O3 K2 -140.6(3) . 3_666
O2 Te1 O3 K2 38.9(3) . 3_666
O4 Te1 O3 K2 128.2(3) . 3_666
O4 Te1 O3 K2 115(2) 3_665 3_666
Te1 Te1 O3 K2 126.2(2) 3_665 3_666
K1 Te1 O3 K2 82.2(3) 4_665 3_666
K2 Te1 O3 K2 -108.1(3) . 3_666
K2 Te1 O3 K2 -18.8(6) 2 3_666
O7 Te1 O3 K1 -133.2(4) . 4_665
O5 Te1 O3 K1 137.3(3) . 4_665
O2 Te1 O3 K1 -43.2(4) . 4_665
O4 Te1 O3 K1 46.1(3) . 4_665
O4 Te1 O3 K1 33(2) 3_665 4_665
Te1 Te1 O3 K1 44.0(4) 3_665 4_665
K2 Te1 O3 K1 -82.2(3) 3_666 4_665
K2 Te1 O3 K1 169.8(4) . 4_665
K2 Te1 O3 K1 -100.9(4) 2 4_665
O7 Te1 O4 Te1 -1(2) . 3_665
O3 Te1 O4 Te1 -177.6(4) . 3_665
O5 Te1 O4 Te1 90.1(4) . 3_665
O2 Te1 O4 Te1 -89.8(4) . 3_665
O4 Te1 O4 Te1 0.0 3_665 3_665
K1 Te1 O4 Te1 -134.4(5) 4_665 3_665
K2 Te1 O4 Te1 -133.3(2) 3_666 3_665
K2 Te1 O4 Te1 123.2(3) . 3_665
K2 Te1 O4 Te1 -16.5(4) 2 3_665
O7 Te1 O4 K2 -146.0(19) . 4_665
O3 Te1 O4 K2 37.5(7) . 4_665
O5 Te1 O4 K2 -54.8(6) . 4_665
O2 Te1 O4 K2 125.3(6) . 4_665
O4 Te1 O4 K2 -145.0(9) 3_665 4_665
Te1 Te1 O4 K2 -145.0(9) 3_665 4_665
K1 Te1 O4 K2 80.6(6) 4_665 4_665
K2 Te1 O4 K2 81.8(6) 3_666 4_665
K2 Te1 O4 K2 -21.7(7) . 4_665
K2 Te1 O4 K2 -161.5(5) 2 4_665
O7 Te1 O4 K1 133(2) . 4_665
O3 Te1 O4 K1 -43.1(3) . 4_665
O5 Te1 O4 K1 -135.5(3) . 4_665
O2 Te1 O4 K1 44.6(3) . 4_665
O4 Te1 O4 K1 134.4(5) 3_665 4_665
Te1 Te1 O4 K1 134.4(5) 3_665 4_665
K2 Te1 O4 K1 1.1(3) 3_666 4_665
K2 Te1 O4 K1 -102.4(2) . 4_665
K2 Te1 O4 K1 117.89(17) 2 4_665
O7 Te1 O5 U1 145.0(6) . 3_665
O3 Te1 O5 U1 -115.2(6) . 3_665
O2 Te1 O5 U1 146(45) . 3_665
O4 Te1 O5 U1 -24.3(6) . 3_665
O4 Te1 O5 U1 54.6(6) 3_665 3_665
Te1 Te1 O5 U1 15.3(6) 3_665 3_665
K1 Te1 O5 U1 -72.2(7) 4_665 3_665
K2 Te1 O5 U1 -154.2(4) 3_666 3_665
K2 Te1 O5 U1 -160.2(8) . 3_665
K2 Te1 O5 U1 92.9(6) 2 3_665
O7 Te1 O5 K2 -54.8(4) . .
O3 Te1 O5 K2 45.0(4) . .
O2 Te1 O5 K2 -54(46) . .
O4 Te1 O5 K2 135.9(4) . .
O4 Te1 O5 K2 -145.2(4) 3_665 .
Te1 Te1 O5 K2 175.5(3) 3_665 .
K1 Te1 O5 K2 88.0(4) 4_665 .
K2 Te1 O5 K2 6.0(5) 3_666 .
K2 Te1 O5 K2 -106.9(3) 2 .
O7 Te1 O5 K1 24.2(4) . 4_565
O3 Te1 O5 K1 124.1(4) . 4_565
O2 Te1 O5 K1 25(46) . 4_565
O4 Te1 O5 K1 -145.1(4) . 4_565
O4 Te1 O5 K1 -66.1(4) 3_665 4_565
Te1 Te1 O5 K1 -105.4(3) 3_665 4_565
K1 Te1 O5 K1 167.03(16) 4_665 4_565
K2 Te1 O5 K1 85.0(4) 3_666 4_565
K2 Te1 O5 K1 79.0(4) . 4_565
K2 Te1 O5 K1 -27.8(4) 2 4_565
O1 U1 O6 K2 -55(10) . 2_655
O7 U1 O6 K2 46.9(4) 4_675 2_655
O5 U1 O6 K2 132.5(4) 3_665 2_655
O2 U1 O6 K2 -140.1(4) . 2_655
O3 U1 O6 K2 -43.8(4) 2_655 2_655
K1 U1 O6 K2 -81.8(4) 3_666 2_655
K1 U1 O6 K2 -146.8(7) 4_665 2_655
K1 U1 O6 K2 107.3(6) 2_655 2_655
K2 U1 O6 K2 -9.0(5) 4_675 2_655
K1 U1 O6 K2 56.5(7) 1_564 2_655
O1 U1 O6 K1 92(10) . 4_665
O7 U1 O6 K1 -166.4(4) 4_675 4_665
O5 U1 O6 K1 -80.7(4) 3_665 4_665
O2 U1 O6 K1 6.7(4) . 4_665
O3 U1 O6 K1 103.0(4) 2_655 4_665
K2 U1 O6 K1 146.8(7) 2_655 4_665
K1 U1 O6 K1 64.9(5) 3_666 4_665
K1 U1 O6 K1 -105.9(6) 2_655 4_665
K2 U1 O6 K1 137.7(3) 4_675 4_665
K1 U1 O6 K1 -156.8(2) 1_564 4_665
O1 U1 O6 K1 -162(10) . 2_655
O7 U1 O6 K1 -60.5(5) 4_675 2_655
O5 U1 O6 K1 25.2(4) 3_665 2_655
O2 U1 O6 K1 112.6(5) . 2_655
O3 U1 O6 K1 -151.1(4) 2_655 2_655
K2 U1 O6 K1 -107.3(6) 2_655 2_655
K1 U1 O6 K1 170.82(16) 3_666 2_655
K1 U1 O6 K1 105.9(6) 4_665 2_655
K2 U1 O6 K1 -116.4(3) 4_675 2_655
K1 U1 O6 K1 -50.9(8) 1_564 2_655
O3 Te1 O7 U1 8.5(16) . 4_576
O5 Te1 O7 U1 100.7(15) . 4_576
O2 Te1 O7 U1 -79.3(15) . 4_576
O4 Te1 O7 U1 -167.9(14) . 4_576
O4 Te1 O7 U1 -169.0(15) 3_665 4_576
Te1 Te1 O7 U1 -168.8(12) 3_665 4_576
K1 Te1 O7 U1 -40.6(17) 4_665 4_576
K2 Te1 O7 U1 -32.0(14) 3_666 4_576
K2 Te1 O7 U1 63.4(14) . 4_576
K2 Te1 O7 U1 -150.7(17) 2 4_576
O3 Te1 O7 K2 159.2(3) . 2
O5 Te1 O7 K2 -108.7(3) . 2
O2 Te1 O7 K2 71.3(3) . 2
O4 Te1 O7 K2 -17(2) . 2
O4 Te1 O7 K2 -18.3(3) 3_665 2
Te1 Te1 O7 K2 -18.2(5) 3_665 2
K1 Te1 O7 K2 110.0(3) 4_665 2
K2 Te1 O7 K2 118.6(3) 3_666 2
K2 Te1 O7 K2 -145.9(3) . 2
Te1 O5 K2 O6 -82.5(4) . 2_645
U1 O5 K2 O6 82.0(4) 3_665 2_645
K1 O5 K2 O6 165.9(3) 4_565 2_645
Te1 O5 K2 O1 119.3(4) . 2_545
U1 O5 K2 O1 -76.2(4) 3_665 2_545
K1 O5 K2 O1 7.8(3) 4_565 2_545
Te1 O5 K2 O4 -159.0(3) . 4_566
U1 O5 K2 O4 5.5(4) 3_665 4_566
K1 O5 K2 O4 89.4(3) 4_565 4_566
Te1 O5 K2 O3 21.5(4) . 3_666
U1 O5 K2 O3 -174.0(3) 3_665 3_666
K1 O5 K2 O3 -90.0(2) 4_565 3_666
Te1 O5 K2 O2 -13.2(8) . 3_666
U1 O5 K2 O2 151.3(5) 3_665 3_666
K1 O5 K2 O2 -124.7(6) 4_565 3_666
Te1 O5 K2 O7 -164.4(5) . 2_545
U1 O5 K2 O7 0.1(3) 3_665 2_545
K1 O5 K2 O7 84.0(2) 4_565 2_545
Te1 O5 K2 O1 70.4(4) . 4_576
U1 O5 K2 O1 -125.1(4) 3_665 4_576
K1 O5 K2 O1 -41.1(2) 4_565 4_576
Te1 O5 K2 K1 111.5(4) . 4_565
U1 O5 K2 K1 -84.0(3) 3_665 4_565
Te1 O5 K2 Te1 -5.5(5) . 3_666
U1 O5 K2 Te1 159.0(2) 3_665 3_666
K1 O5 K2 Te1 -117.00(16) 4_565 3_666
Te1 O5 K2 U1 -56.1(3) . 2_645
U1 O5 K2 U1 108.4(3) 3_665 2_645
K1 O5 K2 U1 -167.60(18) 4_565 2_645
Te1 O5 K2 K1 69.2(4) . 2_556
U1 O5 K2 K1 -126.3(3) 3_665 2_556
K1 O5 K2 K1 -42.4(3) 4_565 2_556
